data_7207170
loop_
_publ_author_name
'Abrahams, Brendan F.'
'Elliott, Robert W.'
'Hudson, Timothy A.'
'Robson, Richard'

_publ_section_title
;
 A new type of 3D [(MII)2(TCNQ&#x2212;II)3]2&#x2212; coordination network
 with spacious channels of hexagonal cross-section generated from TCNQH2
;
_journal_issue 2
_journal_name_full CrystEngComm
_journal_page_first 351
_journal_paper_doi 10.1039/c1ce06104f
_journal_volume 14
_journal_year 2012
_chemical_formula_sum 'C44 H40 Cd3 N12 O6 S4'
_chemical_formula_weight 1298.32
_chemical_name_common '[Cd(DMSO)4(H2O)2][Cd2TCNQ3]'
_chemical_name_systematic
;
?
;
_space_group_IT_number 162
_symmetry_cell_setting trigonal
_symmetry_space_group_name_Hall '-P 3 2'
_symmetry_space_group_name_H-M 'P -3 1 m'
_atom_sites_solution_hydrogens geom
_atom_sites_solution_primary direct
_atom_sites_solution_secondary difmap
_audit_creation_method SHELXL-97
_cell_angle_alpha 90.00
_cell_angle_beta 90.00
_cell_angle_gamma 120.00
_cell_formula_units_Z 1
_cell_length_a 12.9515(4)
_cell_length_b 12.9515(4)
_cell_length_c 10.8818(2)
_cell_measurement_reflns_used 2124
_cell_measurement_temperature 130(2)
_cell_measurement_theta_max 74.0393
_cell_measurement_theta_min 3.9379
_cell_volume 1580.78(7)
_computing_cell_refinement
;
CrysAlisPro, Oxford Diffraction Ltd.,
Version 1.171.34.44 (release 25-10-2010 CrysAlis171 .NET)
(compiled Oct 25 2010,18:11:34)
;
_computing_data_collection
;
CrysAlisPro, Oxford Diffraction Ltd.,
Version 1.171.34.44 (release 25-10-2010 CrysAlis171 .NET)
(compiled Oct 25 2010,18:11:34)
;
_computing_data_reduction
;
CrysAlisPro, Oxford Diffraction Ltd.,
Version 1.171.34.44 (release 25-10-2010 CrysAlis171 .NET)
(compiled Oct 25 2010,18:11:34)
;
_computing_structure_refinement 'SHELXL-97 (Sheldrick, 1997)'
_computing_structure_solution 'SHELXS-97 (Sheldrick, 1997)'
_diffrn_ambient_temperature 130(2)
_diffrn_detector_area_resol_mean 10.2273
_diffrn_measured_fraction_theta_full 0.989
_diffrn_measured_fraction_theta_max 0.990
_diffrn_measurement_device_type 'SuperNova, Dual, Cu at zero, Atlas'
_diffrn_measurement_method '\w scans'
_diffrn_radiation_monochromator mirror
_diffrn_radiation_source 'SuperNova (Cu) X-ray Source'
_diffrn_radiation_type CuK\a
_diffrn_radiation_wavelength 1.54184
_diffrn_reflns_av_R_equivalents 0.0185
_diffrn_reflns_av_sigmaI/netI 0.0160
_diffrn_reflns_limit_h_max 13
_diffrn_reflns_limit_h_min -16
_diffrn_reflns_limit_k_max 15
_diffrn_reflns_limit_k_min -10
_diffrn_reflns_limit_l_max 13
_diffrn_reflns_limit_l_min -8
_diffrn_reflns_number 3620
_diffrn_reflns_theta_full 74.21
_diffrn_reflns_theta_max 74.21
_diffrn_reflns_theta_min 3.94
_exptl_absorpt_coefficient_mu 9.654
_exptl_absorpt_correction_T_max 0.625
_exptl_absorpt_correction_T_min 0.257
_exptl_absorpt_correction_type gaussian
_exptl_absorpt_process_details
;
CrysAlisPro, Oxford Diffraction Ltd.,
Version 1.171.34.44 (release 25-10-2010 CrysAlis171 .NET)
(compiled Oct 25 2010,18:11:34)
Numerical absorption correction based on gaussian integration over
a multifaceted crystal model
;
_exptl_crystal_colour 'pale yellow'
_exptl_crystal_density_diffrn 1.364
_exptl_crystal_density_method 'not measured'
_exptl_crystal_description 'hexagonal rod'
_exptl_crystal_F_000 644
_exptl_crystal_size_max 0.2689
_exptl_crystal_size_mid 0.0804
_exptl_crystal_size_min 0.0623
_platon_squeeze_details
;
;
_refine_diff_density_max 0.478
_refine_diff_density_min -0.722
_refine_diff_density_rms 0.057
_refine_ls_extinction_method none
_refine_ls_goodness_of_fit_ref 1.161
_refine_ls_hydrogen_treatment constr
_refine_ls_matrix_type full
_refine_ls_number_parameters 48
_refine_ls_number_reflns 1155
_refine_ls_number_restraints 0
_refine_ls_restrained_S_all 1.161
_refine_ls_R_factor_all 0.0430
_refine_ls_R_factor_gt 0.0390
_refine_ls_shift/su_max 0.000
_refine_ls_shift/su_mean 0.000
_refine_ls_structure_factor_coef Fsqd
_refine_ls_weighting_details 'calc w=1/[\s^2^(Fo^2^)+(0.0601P)^2^+0.4570P] where P=(Fo^2^+2Fc^2^)/3'
_refine_ls_weighting_scheme calc
_refine_ls_wR_factor_gt 0.1149
_refine_ls_wR_factor_ref 0.1181
_reflns_number_gt 967
_reflns_number_total 1155
_reflns_threshold_expression >2sigma(I)
_cod_data_source_file c1ce06104f.txt
_cod_data_source_block rweb44d
_cod_original_sg_symbol_H-M P-31m
_cod_database_code 7207170

loop_
_symmetry_equiv_pos_as_xyz
'x, y, z'
'-y, x-y, z'
'-y, -x, -z'
'-x+y, -x, z'
'x, x-y, -z'
'-x+y, y, -z'
'-x, -y, -z'
'y, -x+y, -z'
'y, x, z'
'x-y, x, -z'
'-x, -x+y, z'
'x-y, -y, z'

loop_
_atom_site_label
_atom_site_type_symbol
_atom_site_fract_x
_atom_site_fract_y
_atom_site_fract_z
_atom_site_U_iso_or_equiv
_atom_site_adp_type
_atom_site_occupancy
_atom_site_symmetry_multiplicity
_atom_site_calc_flag
_atom_site_refinement_flags
Cd1 Cd 0.3333 0.6667 0.5000 0.0759(3) Uani 1 6 d S
N1 N 0.4820(4) 0.6740(4) 0.3758(3) 0.1079(13) Uani 1 1 d .
C2 C 0.5581(4) 0.5581(4) 0.2564(3) 0.0777(12) Uani 1 2 d S
C3 C 0.5287(4) 0.5287(4) 0.1258(3) 0.0761(12) Uani 1 2 d S
C4 C 0.4614(4) 0.5663(4) 0.0615(3) 0.0876(10) Uani 1 1 d .
H4 H 0.4334 0.6123 0.1027 0.105 Uiso 1 1 calc R
C1 C 0.5156(4) 0.6217(4) 0.3220(3) 0.0874(10) Uani 1 1 d .
Cd2 Cd 0.0000 0.0000 0.5000 0.0607(14) Uani 0.289(7) 12 d SP
Cd3 Cd 0.0000 0.0000 0.3955(10) 0.252(4) Uani 0.355(3) 6 d SP

loop_
_atom_site_aniso_label
_atom_site_aniso_U_11
_atom_site_aniso_U_22
_atom_site_aniso_U_33
_atom_site_aniso_U_23
_atom_site_aniso_U_13
_atom_site_aniso_U_12
Cd1 0.1019(3) 0.1019(3) 0.0239(3) 0.000 0.000 0.05093(17)
N1 0.131(3) 0.168(4) 0.0389(14) -0.0194(17) 0.0037(16) 0.085(3)
C2 0.103(2) 0.103(2) 0.0264(16) 0.0046(15) 0.0046(15) 0.051(3)
C3 0.099(2) 0.099(2) 0.0299(16) 0.0040(15) 0.0040(15) 0.049(3)
C4 0.124(3) 0.122(3) 0.0386(15) -0.0076(16) -0.0021(16) 0.078(3)
C1 0.098(2) 0.125(3) 0.0289(13) 0.0011(15) 0.0053(14) 0.049(2)
Cd2 0.0674(15) 0.0674(15) 0.0472(19) 0.000 0.000 0.0337(8)
Cd3 0.238(4) 0.238(4) 0.279(12) 0.000 0.000 0.119(2)

loop_
_atom_type_symbol
_atom_type_description
_atom_type_scat_dispersion_real
_atom_type_scat_dispersion_imag
_atom_type_scat_source
C C 0.0181 0.0091 'International Tables Vol C Tables 4.2.6.8 and 6.1.1.4'
H H 0.0000 0.0000 'International Tables Vol C Tables 4.2.6.8 and 6.1.1.4'
O O 0.0492 0.0322 'International Tables Vol C Tables 4.2.6.8 and 6.1.1.4'
S S 0.3331 0.5567 'International Tables Vol C Tables 4.2.6.8 and 6.1.1.4'
Cd Cd 0.1185 4.6533 'International Tables Vol C Tables 4.2.6.8 and 6.1.1.4'
N N 0.0311 0.0180 'International Tables Vol C Tables 4.2.6.8 and 6.1.1.4'

loop_
_geom_angle_atom_site_label_1
_geom_angle_atom_site_label_2
_geom_angle_atom_site_label_3
_geom_angle
_geom_angle_site_symmetry_1
_geom_angle_site_symmetry_3
N1 Cd1 N1 87.87(19) 2_665 6_556
N1 Cd1 N1 89.35(13) 2_665 4_565
N1 Cd1 N1 93.6(2) 6_556 4_565
N1 Cd1 N1 93.6(2) 2_665 5_566
N1 Cd1 N1 89.35(13) 6_556 5_566
N1 Cd1 N1 175.9(2) 4_565 5_566
N1 Cd1 N1 89.35(13) 2_665 .
N1 Cd1 N1 175.9(2) 6_556 .
N1 Cd1 N1 89.35(13) 4_565 .
N1 Cd1 N1 87.87(19) 5_566 .
N1 Cd1 N1 175.9(2) 2_665 3_666
N1 Cd1 N1 89.35(13) 6_556 3_666
N1 Cd1 N1 87.87(19) 4_565 3_666
N1 Cd1 N1 89.35(13) 5_566 3_666
N1 Cd1 N1 93.6(2) . 3_666
C1 N1 Cd1 146.8(4) . .
C1 C2 C1 117.1(4) . 9
C1 C2 C3 121.4(2) . .
C1 C2 C3 121.4(2) 9 .
C4 C3 C4 116.7(4) . 9
C4 C3 C2 121.7(2) . .
C4 C3 C2 121.7(2) 9 .
C3 C4 C4 121.7(2) . 3_665
N1 C1 C2 179.5(5) . .
Cd3 Cd2 Cd3 180.000(2) . 7_556
Cd2 Cd3 Cd3 0.000(1) . 7_556

loop_
_geom_bond_atom_site_label_1
_geom_bond_atom_site_label_2
_geom_bond_distance
_geom_bond_site_symmetry_2
Cd1 N1 2.315(4) 2_665
Cd1 N1 2.315(4) 6_556
Cd1 N1 2.315(4) 4_565
Cd1 N1 2.315(4) 5_566
Cd1 N1 2.315(4) .
Cd1 N1 2.315(4) 3_666
N1 C1 1.134(6) .
C2 C1 1.394(5) .
C2 C1 1.394(5) 9
C2 C3 1.472(5) .
C3 C4 1.382(4) .
C3 C4 1.382(4) 9
C4 C4 1.385(6) 3_665
Cd2 Cd3 1.137(11) .
Cd2 Cd3 1.137(11) 7_556
Cd3 Cd3 2.27(2) 7_556

loop_
_platon_squeeze_void_nr
_platon_squeeze_void_average_x
_platon_squeeze_void_average_y
_platon_squeeze_void_average_z
_platon_squeeze_void_volume
_platon_squeeze_void_count_electrons
_platon_squeeze_void_content
1 0.000 0.000 -0.018 841 209 ' '
